data_8103602
loop_
_publ_author_name
'Woller, K.H.'
'Heller, G.'

_publ_section_title
;
 Roentgenstrukturanalysen an wasserhaltigen Thalliumpolyboraten I. Die
 Struktur von Tl2 (B4 O6 (O H)2) (H2 O)2
;
_journal_name_full 'Zeitschrift fuer Kristallographie (149,1979-)'
_journal_page_first 151
_journal_page_last 157
_journal_volume 156
_journal_year 1981
_chemical_formula_sum 'B4 H6 O10 Tl2'
_chemical_name_systematic 'Tl2 (B4 O6 (O H)2) (H2 O)2'
_space_group_IT_number 19
_symmetry_space_group_name_Hall 'P 2ac 2ab'
_symmetry_space_group_name_H-M 'P 21 21 21'
_cell_angle_alpha 90
_cell_angle_beta 90
_cell_angle_gamma 90
_cell_formula_units_Z 4
_cell_length_a 10.909
_cell_length_b 9.762
_cell_length_c 9.45
_cell_volume 1006.365
_citation_journal_id_ASTM ZEKRDZ
_cod_data_source_file Woller_ZEKRDZ_1981_423.cif
_cod_data_source_block H6B4O10Tl2
_cod_original_formula_sum 'H6 B4 O10 Tl2'
_cod_database_code 8103602

loop_
_symmetry_equiv_pos_as_xyz
x,y,z
-x+1/2,-y,z+1/2
x+1/2,-y+1/2,-z
-x,y+1/2,-z+1/2

loop_
_atom_site_label
_atom_site_type_symbol
_atom_site_fract_x
_atom_site_fract_y
_atom_site_fract_z
_atom_site_occupancy
_atom_site_U_iso_or_equiv
B2 B+3 0.247 -0.078 0.184 1 0.0
O5 O-2 0.134 -0.163 0.175 1 0.0
Tl1 Tl+1 0.48022 0.0414 -0.0741 1 0.0
O4 O-2 0.245 -0.01 0.562 1 0.0
B1 B+3 0.319 -0.006 0.436 1 0.0
O8 O-2 0.501 -0.314 0.308 1 0.0
O6 O-2 0.354 -0.177 0.185 1 0.0
O9 O-2 -0.235 0.076 0.497 1 0.0
O1 O-2 0.247 0.005 0.309 1 0.0
Tl2 Tl+1 0.2397 0.2478 0.1982 1 0.0
O7 O-2 0.537 0.261 0.568 1 0.0
O2 O-2 0.413 0.103 0.44 1 0.0
B3 B+3 0.437 0.178 0.558 1 0.0
O3 O-2 0.39 -0.142 0.433 1 0.0
O10 O-2 -0.095 0.109 0.122 1 0.0
B4 B+3 0.413 -0.206 0.303 1 0.0
